data_7704830
loop_
_publ_author_name
'Helmer, Joschua'
'Hepp, Alexander'
'Lips, Felicitas'

_publ_section_title
;
 An unsaturated amido-substituted six-vertex germanium cluster and its
 reactions with alkenes and alkynes.
;
_journal_issue 34
_journal_name_full 'Dalton transactions (Cambridge, England : 2003)'
_journal_page_first 11843
_journal_page_last 11850
_journal_paper_doi 10.1039/d0dt01984d
_journal_volume 49
_journal_year 2020
_chemical_formula_sum 'C58 H72 Ge2 N2 Si2'
_chemical_formula_weight 998.53
_space_group_crystal_system monoclinic
_space_group_IT_number 14
_space_group_name_Hall '-P 2yn'
_space_group_name_H-M_alt 'P 1 21/n 1'
_atom_sites_solution_hydrogens geom
_audit_creation_method SHELXL-2014/7
_audit_update_record
;
2020-06-01 deposited with the CCDC.	2020-07-13 downloaded from the CCDC.
;
_cell_angle_alpha 90
_cell_angle_beta 109.945(2)
_cell_angle_gamma 90
_cell_formula_units_Z 4
_cell_length_a 18.8048(7)
_cell_length_b 13.8910(5)
_cell_length_c 21.7286(8)
_cell_measurement_reflns_used 9942
_cell_measurement_temperature 100(2)
_cell_measurement_theta_max 27.11
_cell_measurement_theta_min 2.29
_cell_volume 5335.5(3)
_computing_cell_refinement 'Bruker SAINT'
_computing_data_collection 'Bruker APEX2'
_computing_data_reduction 'Bruker SAINT'
_computing_molecular_graphics 'Bruker SHELXTL'
_computing_publication_material 'Bruker SHELXTL'
_computing_structure_refinement 'SHELXL-2014/7 (Sheldrick, 2014)'
_computing_structure_solution 'SHELXS-97 (Sheldrick 2008)'
_diffrn_ambient_temperature 100(2)
_diffrn_measured_fraction_theta_full 0.999
_diffrn_measured_fraction_theta_max 0.999
_diffrn_measurement_device_type 'Bruker APEX-II CCD'
_diffrn_measurement_method '\f and \w scans'
_diffrn_radiation_type MoK\a
_diffrn_radiation_wavelength 0.71073
_diffrn_reflns_av_R_equivalents 0.0416
_diffrn_reflns_av_unetI/netI 0.0252
_diffrn_reflns_Laue_measured_fraction_full 0.999
_diffrn_reflns_Laue_measured_fraction_max 0.999
_diffrn_reflns_limit_h_max 24
_diffrn_reflns_limit_h_min -24
_diffrn_reflns_limit_k_max 17
_diffrn_reflns_limit_k_min -17
_diffrn_reflns_limit_l_max 27
_diffrn_reflns_limit_l_min -27
_diffrn_reflns_number 75087
_diffrn_reflns_point_group_measured_fraction_full 0.999
_diffrn_reflns_point_group_measured_fraction_max 0.999
_diffrn_reflns_theta_full 25.242
_diffrn_reflns_theta_max 27.127
_diffrn_reflns_theta_min 1.762
_exptl_absorpt_coefficient_mu 1.209
_exptl_absorpt_correction_T_max 0.7455
_exptl_absorpt_correction_T_min 0.6112
_exptl_absorpt_correction_type multi-scan
_exptl_absorpt_process_details SADABS
_exptl_crystal_colour yellow
_exptl_crystal_density_diffrn 1.243
_exptl_crystal_description block
_exptl_crystal_F_000 2104
_exptl_crystal_size_max 0.672
_exptl_crystal_size_mid 0.460
_exptl_crystal_size_min 0.310
_refine_diff_density_max 0.474
_refine_diff_density_min -0.279
_refine_diff_density_rms 0.053
_refine_ls_extinction_method none
_refine_ls_goodness_of_fit_ref 1.045
_refine_ls_hydrogen_treatment constr
_refine_ls_matrix_type full
_refine_ls_number_parameters 585
_refine_ls_number_reflns 11771
_refine_ls_number_restraints 0
_refine_ls_restrained_S_all 1.045
_refine_ls_R_factor_all 0.0287
_refine_ls_R_factor_gt 0.0256
_refine_ls_shift/su_max 0.000
_refine_ls_shift/su_mean 0.000
_refine_ls_structure_factor_coef Fsqd
_refine_ls_weighting_details 'w=1/[\s^2^(Fo^2^)+(0.0281P)^2^+3.3342P] where P=(Fo^2^+2Fc^2^)/3'
_refine_ls_weighting_scheme calc
_refine_ls_wR_factor_gt 0.0655
_refine_ls_wR_factor_ref 0.0671
_reflns_Friedel_coverage 0.000
_reflns_number_gt 10782
_reflns_number_total 11771
_reflns_threshold_expression 'I > 2\s(I)'
_cod_data_source_file d0dt01984d2.cif
_cod_data_source_block shelx
_cod_depositor_comments 'Adding full bibliography for 7704828--7704832.cif.'
_cod_original_sg_symbol_H-M 'P 21/n'
_cod_database_code 7704830
_shelx_shelxl_version_number 2014/7
_shelx_space_group_comment
;
The symmetry employed for this shelxl refinement is uniquely defined
by the following loop, which should always be used as a source of
symmetry information in preference to the above space-group names.
They are only intended as comments.
;

loop_
_space_group_symop_operation_xyz
'x, y, z'
'-x+1/2, y+1/2, -z+1/2'
'-x, -y, -z'
'x-1/2, -y-1/2, z-1/2'

loop_
_atom_site_label
_atom_site_type_symbol
_atom_site_fract_x
_atom_site_fract_y
_atom_site_fract_z
_atom_site_U_iso_or_equiv
_atom_site_adp_type
_atom_site_occupancy
_atom_site_site_symmetry_order
_atom_site_calc_flag
_atom_site_refinement_flags_posn
_atom_site_refinement_flags_adp
_atom_site_refinement_flags_occupancy
_atom_site_disorder_assembly
_atom_site_disorder_group
Ge1 Ge 0.22790(2) 0.22195(2) 0.45861(2) 0.01154(4) Uani 1 1 d . . . . .
Ge2 Ge 0.26400(2) 0.35069(2) 0.53656(2) 0.01223(4) Uani 1 1 d . . . . .
Si1 Si 0.09527(2) 0.07798(3) 0.43291(2) 0.01720(8) Uani 1 1 d . . . . .
Si2 Si 0.31454(2) 0.33360(3) 0.68785(2) 0.02139(9) Uani 1 1 d . . . . .
N1 N 0.18751(6) 0.10119(8) 0.43464(6) 0.0135(2) Uani 1 1 d . . . . .
N2 N 0.26994(7) 0.40072(9) 0.61653(6) 0.0163(2) Uani 1 1 d . . . . .
C1 C 0.33743(8) 0.24325(10) 0.47298(7) 0.0140(3) Uani 1 1 d . . . . .
C2 C 0.35908(8) 0.31406(10) 0.51803(7) 0.0140(3) Uani 1 1 d . . . . .
C3 C 0.17809(8) 0.34055(10) 0.40914(7) 0.0138(3) Uani 1 1 d . . . . .
C4 C 0.19920(8) 0.41347(10) 0.45291(7) 0.0141(3) Uani 1 1 d . . . . .
C5 C 0.38038(8) 0.20798(10) 0.43153(7) 0.0147(3) Uani 1 1 d . . . . .
C6 C 0.38694(9) 0.26626(11) 0.38140(8) 0.0194(3) Uani 1 1 d . . . . .
H6 H 0.3638 0.3280 0.3742 0.023 Uiso 1 1 calc R U . . .
C7 C 0.42693(10) 0.23502(12) 0.34190(8) 0.0250(3) Uani 1 1 d . . . . .
H7 H 0.4309 0.2753 0.3079 0.030 Uiso 1 1 calc R U . . .
C8 C 0.46096(10) 0.14524(12) 0.35206(9) 0.0275(4) Uani 1 1 d . . . . .
H8 H 0.4888 0.1241 0.3254 0.033 Uiso 1 1 calc R U . . .
C9 C 0.45420(9) 0.08639(12) 0.40122(9) 0.0252(3) Uani 1 1 d . . . . .
H9 H 0.4773 0.0247 0.4081 0.030 Uiso 1 1 calc R U . . .
C10 C 0.41384(8) 0.11705(11) 0.44043(8) 0.0197(3) Uani 1 1 d . . . . .
H10 H 0.4089 0.0758 0.4736 0.024 Uiso 1 1 calc R U . . .
C11 C 0.43272(8) 0.36365(10) 0.54153(7) 0.0150(3) Uani 1 1 d . . . . .
C12 C 0.43526(8) 0.46105(11) 0.55805(7) 0.0189(3) Uani 1 1 d . . . . .
H12 H 0.3894 0.4942 0.5530 0.023 Uiso 1 1 calc R U . . .
C13 C 0.50323(9) 0.51021(11) 0.58158(8) 0.0231(3) Uani 1 1 d . . . . .
H13 H 0.5037 0.5765 0.5925 0.028 Uiso 1 1 calc R U . . .
C14 C 0.57039(9) 0.46290(12) 0.58926(8) 0.0225(3) Uani 1 1 d . . . . .
H14 H 0.6171 0.4965 0.6053 0.027 Uiso 1 1 calc R U . . .
C15 C 0.56906(9) 0.36615(11) 0.57342(8) 0.0226(3) Uani 1 1 d . . . . .
H15 H 0.6151 0.3334 0.5788 0.027 Uiso 1 1 calc R U . . .
C16 C 0.50096(8) 0.31668(11) 0.54976(8) 0.0196(3) Uani 1 1 d . . . . .
H16 H 0.5008 0.2503 0.5391 0.023 Uiso 1 1 calc R U . . .
C17 C 0.13640(8) 0.34897(10) 0.33841(7) 0.0156(3) Uani 1 1 d . . . . .
C18 C 0.15560(9) 0.28995(11) 0.29445(7) 0.0204(3) Uani 1 1 d . . . . .
H18 H 0.1963 0.2458 0.3104 0.024 Uiso 1 1 calc R U . . .
C19 C 0.11590(10) 0.29506(12) 0.22770(8) 0.0259(3) Uani 1 1 d . . . . .
H19 H 0.1297 0.2546 0.1983 0.031 Uiso 1 1 calc R U . . .
C20 C 0.05640(10) 0.35884(13) 0.20391(8) 0.0286(4) Uani 1 1 d . . . . .
H20 H 0.0295 0.3627 0.1582 0.034 Uiso 1 1 calc R U . . .
C21 C 0.03618(9) 0.41699(12) 0.24694(8) 0.0271(4) Uani 1 1 d . . . . .
H21 H -0.0051 0.4604 0.2307 0.033 Uiso 1 1 calc R U . . .
C22 C 0.07570(9) 0.41232(11) 0.31362(8) 0.0213(3) Uani 1 1 d . . . . .
H22 H 0.0614 0.4526 0.3427 0.026 Uiso 1 1 calc R U . . .
C23 C 0.19053(8) 0.51744(10) 0.43675(7) 0.0149(3) Uani 1 1 d . . . . .
C24 C 0.15348(8) 0.57958(11) 0.46623(7) 0.0186(3) Uani 1 1 d . . . . .
H24 H 0.1329 0.5551 0.4974 0.022 Uiso 1 1 calc R U . . .
C25 C 0.14628(9) 0.67682(11) 0.45050(8) 0.0224(3) Uani 1 1 d . . . . .
H25 H 0.1202 0.7181 0.4705 0.027 Uiso 1 1 calc R U . . .
C26 C 0.17675(9) 0.71400(11) 0.40592(9) 0.0246(3) Uani 1 1 d . . . . .
H26 H 0.1726 0.7808 0.3959 0.029 Uiso 1 1 calc R U . . .
C27 C 0.21353(9) 0.65297(11) 0.37594(8) 0.0239(3) Uani 1 1 d . . . . .
H27 H 0.2344 0.6780 0.3451 0.029 Uiso 1 1 calc R U . . .
C28 C 0.21997(8) 0.55566(11) 0.39087(7) 0.0187(3) Uani 1 1 d . . . . .
H28 H 0.2447 0.5144 0.3697 0.022 Uiso 1 1 calc R U . . .
C29 C 0.23965(8) 0.02337(10) 0.43729(7) 0.0142(3) Uani 1 1 d . . . . .
C30 C 0.28510(8) -0.01583(10) 0.49763(7) 0.0166(3) Uani 1 1 d . . . . .
C31 C 0.33532(9) -0.09020(11) 0.49808(8) 0.0214(3) Uani 1 1 d . . . . .
H31 H 0.3658 -0.1173 0.5386 0.026 Uiso 1 1 calc R U . . .
C32 C 0.34137(9) -0.12486(11) 0.44047(9) 0.0248(3) Uani 1 1 d . . . . .
H32 H 0.3766 -0.1745 0.4415 0.030 Uiso 1 1 calc R U . . .
C33 C 0.29612(9) -0.08715(11) 0.38147(8) 0.0227(3) Uani 1 1 d . . . . .
H33 H 0.3003 -0.1117 0.3420 0.027 Uiso 1 1 calc R U . . .
C34 C 0.24439(8) -0.01377(10) 0.37826(7) 0.0171(3) Uani 1 1 d . . . . .
C35 C 0.28320(9) 0.01979(11) 0.56313(7) 0.0202(3) Uani 1 1 d . . . . .
H35 H 0.2468 0.0747 0.5547 0.024 Uiso 1 1 calc R U . . .
C36 C 0.36125(10) 0.05657(13) 0.60625(8) 0.0293(4) Uani 1 1 d . . . . .
H36A H 0.3982 0.0042 0.6142 0.044 Uiso 1 1 calc R U . . .
H36B H 0.3586 0.0794 0.6481 0.044 Uiso 1 1 calc R U . . .
H36C H 0.3768 0.1097 0.5840 0.044 Uiso 1 1 calc R U . . .
C37 C 0.25581(12) -0.05897(14) 0.59887(9) 0.0349(4) Uani 1 1 d . . . . .
H37A H 0.2079 -0.0855 0.5696 0.052 Uiso 1 1 calc R U . . .
H37B H 0.2482 -0.0316 0.6377 0.052 Uiso 1 1 calc R U . . .
H37C H 0.2937 -0.1103 0.6122 0.052 Uiso 1 1 calc R U . . .
C38 C 0.19733(9) 0.02365(11) 0.31129(7) 0.0209(3) Uani 1 1 d . . . . .
H38 H 0.1613 0.0730 0.3169 0.025 Uiso 1 1 calc R U . . .
C39 C 0.15134(11) -0.05718(13) 0.26718(8) 0.0312(4) Uani 1 1 d . . . . .
H39A H 0.1858 -0.1020 0.2567 0.047 Uiso 1 1 calc R U . . .
H39B H 0.1165 -0.0293 0.2267 0.047 Uiso 1 1 calc R U . . .
H39C H 0.1224 -0.0918 0.2901 0.047 Uiso 1 1 calc R U . . .
C40 C 0.24764(10) 0.07136(12) 0.27716(8) 0.0268(3) Uani 1 1 d . . . . .
H40A H 0.2790 0.1210 0.3058 0.040 Uiso 1 1 calc R U . . .
H40B H 0.2157 0.1008 0.2360 0.040 Uiso 1 1 calc R U . . .
H40C H 0.2803 0.0226 0.2679 0.040 Uiso 1 1 calc R U . . .
C41 C 0.08654(10) 0.09264(14) 0.51560(9) 0.0293(4) Uani 1 1 d . . . . .
H41A H 0.0344 0.0791 0.5128 0.044 Uiso 1 1 calc R U . . .
H41B H 0.1209 0.0477 0.5464 0.044 Uiso 1 1 calc R U . . .
H41C H 0.0998 0.1588 0.5309 0.044 Uiso 1 1 calc R U . . .
C42 C 0.03008(9) 0.16599(14) 0.37738(10) 0.0325(4) Uani 1 1 d . . . . .
H42A H -0.0217 0.1536 0.3761 0.049 Uiso 1 1 calc R U . . .
H42B H 0.0450 0.2314 0.3935 0.049 Uiso 1 1 calc R U . . .
H42C H 0.0325 0.1594 0.3332 0.049 Uiso 1 1 calc R U . . .
C43 C 0.06827(11) -0.04694(13) 0.40419(11) 0.0376(5) Uani 1 1 d . . . . .
H43A H 0.0167 -0.0598 0.4032 0.056 Uiso 1 1 calc R U . . .
H43B H 0.0706 -0.0547 0.3601 0.056 Uiso 1 1 calc R U . . .
H43C H 0.1033 -0.0923 0.4341 0.056 Uiso 1 1 calc R U . . .
C44 C 0.21973(8) 0.47838(11) 0.61931(7) 0.0177(3) Uani 1 1 d . . . . .
C45 C 0.14308(9) 0.46004(11) 0.61064(7) 0.0202(3) Uani 1 1 d . . . . .
C46 C 0.09749(9) 0.53693(13) 0.61604(8) 0.0252(3) Uani 1 1 d . . . . .
H46 H 0.0459 0.5253 0.6106 0.030 Uiso 1 1 calc R U . . .
C47 C 0.12560(10) 0.62922(13) 0.62903(8) 0.0291(4) Uani 1 1 d . . . . .
H47 H 0.0937 0.6804 0.6325 0.035 Uiso 1 1 calc R U . . .
C48 C 0.20048(10) 0.64657(12) 0.63690(8) 0.0271(4) Uani 1 1 d . . . . .
H48 H 0.2196 0.7103 0.6455 0.033 Uiso 1 1 calc R U . . .
C49 C 0.24877(9) 0.57258(12) 0.63250(7) 0.0216(3) Uani 1 1 d . . . . .
C50 C 0.10691(9) 0.36144(12) 0.59469(8) 0.0225(3) Uani 1 1 d . . . . .
H50 H 0.1473 0.3145 0.5948 0.027 Uiso 1 1 calc R U . . .
C51 C 0.07251(11) 0.32812(15) 0.64576(9) 0.0340(4) Uani 1 1 d . . . . .
H51A H 0.1108 0.3324 0.6896 0.051 Uiso 1 1 calc R U . . .
H51B H 0.0554 0.2613 0.6368 0.051 Uiso 1 1 calc R U . . .
H51C H 0.0294 0.3694 0.6435 0.051 Uiso 1 1 calc R U . . .
C52 C 0.04663(9) 0.36047(13) 0.52634(8) 0.0263(3) Uani 1 1 d . . . . .
H52A H 0.0076 0.4084 0.5243 0.040 Uiso 1 1 calc R U . . .
H52B H 0.0235 0.2965 0.5173 0.040 Uiso 1 1 calc R U . . .
H52C H 0.0701 0.3759 0.4937 0.040 Uiso 1 1 calc R U . . .
C53 C 0.33014(9) 0.59831(12) 0.64033(8) 0.0248(3) Uani 1 1 d . . . . .
H53 H 0.3584 0.5370 0.6413 0.030 Uiso 1 1 calc R U . . .
C54 C 0.37006(11) 0.65289(15) 0.70411(10) 0.0402(5) Uani 1 1 d . . . . .
H54A H 0.3463 0.7161 0.7025 0.060 Uiso 1 1 calc R U . . .
H54B H 0.4236 0.6614 0.7095 0.060 Uiso 1 1 calc R U . . .
H54C H 0.3659 0.6161 0.7412 0.060 Uiso 1 1 calc R U . . .
C55 C 0.33312(10) 0.65807(12) 0.58206(9) 0.0295(4) Uani 1 1 d . . . . .
H55A H 0.3101 0.6216 0.5415 0.044 Uiso 1 1 calc R U . . .
H55B H 0.3859 0.6726 0.5875 0.044 Uiso 1 1 calc R U . . .
H55C H 0.3052 0.7183 0.5799 0.044 Uiso 1 1 calc R U . . .
C56 C 0.31165(12) 0.40400(15) 0.75969(8) 0.0378(5) Uani 1 1 d . . . . .
H56A H 0.3364 0.3673 0.7998 0.057 Uiso 1 1 calc R U . . .
H56B H 0.3382 0.4653 0.7616 0.057 Uiso 1 1 calc R U . . .
H56C H 0.2589 0.4165 0.7555 0.057 Uiso 1 1 calc R U . . .
C57 C 0.26512(10) 0.21661(13) 0.68683(9) 0.0303(4) Uani 1 1 d . . . . .
H57A H 0.2913 0.1809 0.7271 0.045 Uiso 1 1 calc R U . . .
H57B H 0.2128 0.2290 0.6839 0.045 Uiso 1 1 calc R U . . .
H57C H 0.2654 0.1786 0.6489 0.045 Uiso 1 1 calc R U . . .
C58 C 0.41348(9) 0.30905(14) 0.69328(8) 0.0284(4) Uani 1 1 d . . . . .
H58A H 0.4390 0.2716 0.7329 0.043 Uiso 1 1 calc R U . . .
H58B H 0.4135 0.2725 0.6547 0.043 Uiso 1 1 calc R U . . .
H58C H 0.4402 0.3701 0.6951 0.043 Uiso 1 1 calc R U . . .

loop_
_atom_site_aniso_label
_atom_site_aniso_U_11
_atom_site_aniso_U_22
_atom_site_aniso_U_33
_atom_site_aniso_U_23
_atom_site_aniso_U_13
_atom_site_aniso_U_12
Ge1 0.01189(7) 0.01142(7) 0.01196(7) 0.00023(5) 0.00493(5) 0.00102(5)
Ge2 0.01263(7) 0.01354(8) 0.01098(7) -0.00041(5) 0.00462(5) 0.00250(5)
Si1 0.01394(18) 0.01635(19) 0.0229(2) -0.00125(15) 0.00836(16) -0.00090(15)
Si2 0.0235(2) 0.0287(2) 0.01172(19) 0.00080(16) 0.00556(16) 0.01060(17)
N1 0.0134(5) 0.0114(5) 0.0161(6) -0.0009(4) 0.0055(4) 0.0001(4)
N2 0.0178(6) 0.0200(6) 0.0114(5) -0.0021(5) 0.0052(5) 0.0056(5)
C1 0.0131(6) 0.0137(6) 0.0158(7) 0.0021(5) 0.0061(5) 0.0026(5)
C2 0.0133(6) 0.0144(6) 0.0151(6) 0.0023(5) 0.0059(5) 0.0036(5)
C3 0.0130(6) 0.0145(6) 0.0143(6) 0.0026(5) 0.0054(5) 0.0025(5)
C4 0.0121(6) 0.0160(7) 0.0150(6) 0.0020(5) 0.0057(5) 0.0027(5)
C5 0.0124(6) 0.0151(6) 0.0177(7) -0.0036(5) 0.0064(5) -0.0014(5)
C6 0.0225(7) 0.0159(7) 0.0225(7) -0.0016(6) 0.0113(6) 0.0004(6)
C7 0.0297(8) 0.0258(8) 0.0265(8) -0.0009(6) 0.0184(7) -0.0034(7)
C8 0.0297(9) 0.0275(9) 0.0346(9) -0.0067(7) 0.0228(7) 0.0004(7)
C9 0.0246(8) 0.0185(7) 0.0381(9) -0.0038(7) 0.0177(7) 0.0032(6)
C10 0.0200(7) 0.0160(7) 0.0265(8) -0.0001(6) 0.0124(6) 0.0002(6)
C11 0.0161(7) 0.0166(7) 0.0125(6) -0.0005(5) 0.0049(5) -0.0006(5)
C12 0.0181(7) 0.0190(7) 0.0208(7) -0.0044(6) 0.0084(6) 0.0006(6)
C13 0.0262(8) 0.0186(7) 0.0256(8) -0.0072(6) 0.0104(6) -0.0031(6)
C14 0.0183(7) 0.0245(8) 0.0234(8) -0.0038(6) 0.0056(6) -0.0054(6)
C15 0.0157(7) 0.0227(8) 0.0277(8) -0.0007(6) 0.0051(6) 0.0015(6)
C16 0.0179(7) 0.0158(7) 0.0234(8) -0.0012(6) 0.0050(6) 0.0010(6)
C17 0.0173(7) 0.0143(7) 0.0146(7) 0.0017(5) 0.0046(5) -0.0039(5)
C18 0.0226(7) 0.0208(7) 0.0176(7) 0.0003(6) 0.0068(6) -0.0026(6)
C19 0.0335(9) 0.0282(8) 0.0168(7) -0.0022(6) 0.0095(7) -0.0105(7)
C20 0.0310(9) 0.0322(9) 0.0158(7) 0.0057(6) -0.0008(6) -0.0122(7)
C21 0.0226(8) 0.0258(8) 0.0241(8) 0.0075(7) -0.0036(6) -0.0029(6)
C22 0.0187(7) 0.0212(7) 0.0205(7) 0.0014(6) 0.0022(6) -0.0003(6)
C23 0.0140(6) 0.0141(7) 0.0153(7) -0.0005(5) 0.0031(5) 0.0014(5)
C24 0.0197(7) 0.0177(7) 0.0200(7) 0.0010(6) 0.0088(6) 0.0028(6)
C25 0.0239(8) 0.0177(7) 0.0283(8) -0.0005(6) 0.0124(6) 0.0052(6)
C26 0.0258(8) 0.0147(7) 0.0355(9) 0.0035(6) 0.0134(7) 0.0023(6)
C27 0.0256(8) 0.0199(8) 0.0311(9) 0.0048(6) 0.0161(7) 0.0003(6)
C28 0.0178(7) 0.0185(7) 0.0222(7) -0.0003(6) 0.0099(6) 0.0017(5)
C29 0.0133(6) 0.0114(6) 0.0197(7) -0.0002(5) 0.0077(5) -0.0014(5)
C30 0.0153(6) 0.0142(7) 0.0208(7) 0.0010(5) 0.0066(6) -0.0014(5)
C31 0.0193(7) 0.0155(7) 0.0279(8) 0.0041(6) 0.0060(6) 0.0021(6)
C32 0.0214(8) 0.0143(7) 0.0404(9) -0.0026(7) 0.0128(7) 0.0031(6)
C33 0.0251(8) 0.0184(7) 0.0289(8) -0.0073(6) 0.0150(7) -0.0023(6)
C34 0.0178(7) 0.0153(7) 0.0202(7) -0.0021(5) 0.0092(6) -0.0036(5)
C35 0.0221(7) 0.0209(7) 0.0173(7) 0.0037(6) 0.0065(6) 0.0039(6)
C36 0.0259(8) 0.0346(9) 0.0215(8) -0.0041(7) 0.0003(6) 0.0063(7)
C37 0.0487(11) 0.0313(9) 0.0318(9) 0.0111(8) 0.0232(9) 0.0042(8)
C38 0.0259(8) 0.0231(8) 0.0162(7) -0.0021(6) 0.0103(6) -0.0022(6)
C39 0.0382(10) 0.0347(9) 0.0202(8) -0.0060(7) 0.0092(7) -0.0113(8)
C40 0.0372(9) 0.0247(8) 0.0241(8) -0.0008(6) 0.0179(7) -0.0028(7)
C41 0.0243(8) 0.0380(10) 0.0325(9) 0.0005(7) 0.0186(7) -0.0009(7)
C42 0.0159(8) 0.0400(10) 0.0397(10) 0.0100(8) 0.0072(7) 0.0047(7)
C43 0.0334(10) 0.0285(9) 0.0624(13) -0.0163(9) 0.0312(9) -0.0131(8)
C44 0.0201(7) 0.0216(7) 0.0122(6) -0.0005(5) 0.0065(5) 0.0073(6)
C45 0.0212(7) 0.0263(8) 0.0146(7) 0.0031(6) 0.0082(6) 0.0068(6)
C46 0.0220(8) 0.0343(9) 0.0218(8) 0.0020(7) 0.0108(6) 0.0106(7)
C47 0.0312(9) 0.0310(9) 0.0277(9) -0.0032(7) 0.0133(7) 0.0149(7)
C48 0.0317(9) 0.0239(8) 0.0261(8) -0.0067(6) 0.0105(7) 0.0058(7)
C49 0.0232(8) 0.0249(8) 0.0168(7) -0.0042(6) 0.0067(6) 0.0048(6)
C50 0.0183(7) 0.0266(8) 0.0247(8) 0.0048(6) 0.0099(6) 0.0053(6)
C51 0.0307(9) 0.0414(10) 0.0354(10) 0.0132(8) 0.0183(8) 0.0047(8)
C52 0.0197(8) 0.0309(9) 0.0283(9) 0.0016(7) 0.0081(6) 0.0014(6)
C53 0.0234(8) 0.0229(8) 0.0272(8) -0.0087(6) 0.0074(6) 0.0012(6)
C54 0.0344(10) 0.0463(12) 0.0373(11) -0.0204(9) 0.0087(8) -0.0074(9)
C55 0.0285(9) 0.0216(8) 0.0405(10) -0.0047(7) 0.0145(8) 0.0013(7)
C56 0.0482(11) 0.0490(12) 0.0146(8) -0.0021(7) 0.0088(8) 0.0207(9)
C57 0.0345(9) 0.0343(9) 0.0240(8) 0.0107(7) 0.0126(7) 0.0100(7)
C58 0.0253(8) 0.0367(9) 0.0205(8) 0.0031(7) 0.0041(6) 0.0127(7)

loop_
_atom_type_symbol
_atom_type_description
_atom_type_scat_dispersion_real
_atom_type_scat_dispersion_imag
_atom_type_scat_source
C C 0.0033 0.0016 'International Tables Vol C Tables 4.2.6.8 and 6.1.1.4'
H H 0.0000 0.0000 'International Tables Vol C Tables 4.2.6.8 and 6.1.1.4'
N N 0.0061 0.0033 'International Tables Vol C Tables 4.2.6.8 and 6.1.1.4'
Si Si 0.0817 0.0704 'International Tables Vol C Tables 4.2.6.8 and 6.1.1.4'
Ge Ge 0.1547 1.8001 'International Tables Vol C Tables 4.2.6.8 and 6.1.1.4'

loop_
_geom_angle_atom_site_label_1
_geom_angle_atom_site_label_2
_geom_angle_atom_site_label_3
_geom_angle
_geom_angle_site_symmetry_1
_geom_angle_site_symmetry_3
_geom_angle_publ_flag
N1 Ge1 C1 118.88(5) . . ?
N1 Ge1 C3 121.47(5) . . ?
C1 Ge1 C3 103.25(6) . . ?
N1 Ge1 Ge2 150.40(4) . . ?
C1 Ge1 Ge2 75.56(4) . . ?
C3 Ge1 Ge2 74.63(4) . . ?
N2 Ge2 C4 120.88(5) . . ?
N2 Ge2 C2 120.60(6) . . ?
C4 Ge2 C2 103.48(5) . . ?
N2 Ge2 Ge1 149.43(4) . . ?
C4 Ge2 Ge1 75.31(4) . . ?
C2 Ge2 Ge1 74.26(4) . . ?
N1 Si1 C43 109.55(7) . . ?
N1 Si1 C42 108.80(7) . . ?
C43 Si1 C42 110.68(10) . . ?
N1 Si1 C41 111.72(7) . . ?
C43 Si1 C41 108.74(9) . . ?
C42 Si1 C41 107.34(9) . . ?
N2 Si2 C58 108.68(7) . . ?
N2 Si2 C56 108.64(7) . . ?
C58 Si2 C56 111.05(9) . . ?
N2 Si2 C57 111.43(7) . . ?
C58 Si2 C57 108.96(8) . . ?
C56 Si2 C57 108.10(9) . . ?
C29 N1 Si1 121.05(9) . . ?
C29 N1 Ge1 117.42(9) . . ?
Si1 N1 Ge1 118.91(6) . . ?
C44 N2 Si2 118.71(9) . . ?
C44 N2 Ge2 119.37(9) . . ?
Si2 N2 Ge2 119.31(7) . . ?
C2 C1 C5 126.12(13) . . ?
C2 C1 Ge1 105.15(10) . . ?
C5 C1 Ge1 127.03(10) . . ?
C1 C2 C11 127.42(13) . . ?
C1 C2 Ge2 105.01(10) . . ?
C11 C2 Ge2 127.04(10) . . ?
C4 C3 C17 126.75(13) . . ?
C4 C3 Ge1 105.40(10) . . ?
C17 C3 Ge1 127.36(10) . . ?
C3 C4 C23 125.50(13) . . ?
C3 C4 Ge2 104.65(10) . . ?
C23 C4 Ge2 128.39(10) . . ?
C10 C5 C6 118.53(13) . . ?
C10 C5 C1 121.88(13) . . ?
C6 C5 C1 119.58(13) . . ?
C7 C6 C5 120.75(14) . . ?
C7 C6 H6 119.6 . . ?
C5 C6 H6 119.6 . . ?
C8 C7 C6 120.07(15) . . ?
C8 C7 H7 120.0 . . ?
C6 C7 H7 120.0 . . ?
C7 C8 C9 119.70(14) . . ?
C7 C8 H8 120.2 . . ?
C9 C8 H8 120.2 . . ?
C8 C9 C10 120.39(15) . . ?
C8 C9 H9 119.8 . . ?
C10 C9 H9 119.8 . . ?
C9 C10 C5 120.54(14) . . ?
C9 C10 H10 119.7 . . ?
C5 C10 H10 119.7 . . ?
C16 C11 C12 118.08(13) . . ?
C16 C11 C2 122.71(13) . . ?
C12 C11 C2 119.19(13) . . ?
C13 C12 C11 121.28(14) . . ?
C13 C12 H12 119.4 . . ?
C11 C12 H12 119.4 . . ?
C14 C13 C12 120.04(14) . . ?
C14 C13 H13 120.0 . . ?
C12 C13 H13 120.0 . . ?
C13 C14 C15 119.53(14) . . ?
C13 C14 H14 120.2 . . ?
C15 C14 H14 120.2 . . ?
C14 C15 C16 120.55(14) . . ?
C14 C15 H15 119.7 . . ?
C16 C15 H15 119.7 . . ?
C15 C16 C11 120.52(14) . . ?
C15 C16 H16 119.7 . . ?
C11 C16 H16 119.7 . . ?
C22 C17 C18 118.32(14) . . ?
C22 C17 C3 121.81(13) . . ?
C18 C17 C3 119.83(13) . . ?
C19 C18 C17 120.81(15) . . ?
C19 C18 H18 119.6 . . ?
C17 C18 H18 119.6 . . ?
C20 C19 C18 120.13(16) . . ?
C20 C19 H19 119.9 . . ?
C18 C19 H19 119.9 . . ?
C19 C20 C21 119.72(15) . . ?
C19 C20 H20 120.1 . . ?
C21 C20 H20 120.1 . . ?
C20 C21 C22 120.40(16) . . ?
C20 C21 H21 119.8 . . ?
C22 C21 H21 119.8 . . ?
C21 C22 C17 120.62(15) . . ?
C21 C22 H22 119.7 . . ?
C17 C22 H22 119.7 . . ?
C24 C23 C28 118.25(13) . . ?
C24 C23 C4 121.74(13) . . ?
C28 C23 C4 120.01(13) . . ?
C25 C24 C23 120.73(14) . . ?
C25 C24 H24 119.6 . . ?
C23 C24 H24 119.6 . . ?
C26 C25 C24 120.46(14) . . ?
C26 C25 H25 119.8 . . ?
C24 C25 H25 119.8 . . ?
C25 C26 C27 119.49(14) . . ?
C25 C26 H26 120.3 . . ?
C27 C26 H26 120.3 . . ?
C28 C27 C26 120.22(15) . . ?
C28 C27 H27 119.9 . . ?
C26 C27 H27 119.9 . . ?
C27 C28 C23 120.84(14) . . ?
C27 C28 H28 119.6 . . ?
C23 C28 H28 119.6 . . ?
C30 C29 C34 119.86(13) . . ?
C30 C29 N1 120.93(12) . . ?
C34 C29 N1 119.21(12) . . ?
C31 C30 C29 119.12(14) . . ?
C31 C30 C35 117.79(13) . . ?
C29 C30 C35 123.09(13) . . ?
C32 C31 C30 121.05(15) . . ?
C32 C31 H31 119.5 . . ?
C30 C31 H31 119.5 . . ?
C33 C32 C31 119.67(14) . . ?
C33 C32 H32 120.2 . . ?
C31 C32 H32 120.2 . . ?
C32 C33 C34 121.57(14) . . ?
C32 C33 H33 119.2 . . ?
C34 C33 H33 119.2 . . ?
C33 C34 C29 118.71(14) . . ?
C33 C34 C38 117.92(13) . . ?
C29 C34 C38 123.35(13) . . ?
C30 C35 C37 111.26(13) . . ?
C30 C35 C36 110.94(13) . . ?
C37 C35 C36 110.23(14) . . ?
C30 C35 H35 108.1 . . ?
C37 C35 H35 108.1 . . ?
C36 C35 H35 108.1 . . ?
C35 C36 H36A 109.5 . . ?
C35 C36 H36B 109.5 . . ?
H36A C36 H36B 109.5 . . ?
C35 C36 H36C 109.5 . . ?
H36A C36 H36C 109.5 . . ?
H36B C36 H36C 109.5 . . ?
C35 C37 H37A 109.5 . . ?
C35 C37 H37B 109.5 . . ?
H37A C37 H37B 109.5 . . ?
C35 C37 H37C 109.5 . . ?
H37A C37 H37C 109.5 . . ?
H37B C37 H37C 109.5 . . ?
C34 C38 C39 111.63(13) . . ?
C34 C38 C40 110.94(13) . . ?
C39 C38 C40 108.79(13) . . ?
C34 C38 H38 108.5 . . ?
C39 C38 H38 108.5 . . ?
C40 C38 H38 108.5 . . ?
C38 C39 H39A 109.5 . . ?
C38 C39 H39B 109.5 . . ?
H39A C39 H39B 109.5 . . ?
C38 C39 H39C 109.5 . . ?
H39A C39 H39C 109.5 . . ?
H39B C39 H39C 109.5 . . ?
C38 C40 H40A 109.5 . . ?
C38 C40 H40B 109.5 . . ?
H40A C40 H40B 109.5 . . ?
C38 C40 H40C 109.5 . . ?
H40A C40 H40C 109.5 . . ?
H40B C40 H40C 109.5 . . ?
Si1 C41 H41A 109.5 . . ?
Si1 C41 H41B 109.5 . . ?
H41A C41 H41B 109.5 . . ?
Si1 C41 H41C 109.5 . . ?
H41A C41 H41C 109.5 . . ?
H41B C41 H41C 109.5 . . ?
Si1 C42 H42A 109.5 . . ?
Si1 C42 H42B 109.5 . . ?
H42A C42 H42B 109.5 . . ?
Si1 C42 H42C 109.5 . . ?
H42A C42 H42C 109.5 . . ?
H42B C42 H42C 109.5 . . ?
Si1 C43 H43A 109.5 . . ?
Si1 C43 H43B 109.5 . . ?
H43A C43 H43B 109.5 . . ?
Si1 C43 H43C 109.5 . . ?
H43A C43 H43C 109.5 . . ?
H43B C43 H43C 109.5 . . ?
C49 C44 C45 120.12(13) . . ?
C49 C44 N2 119.15(13) . . ?
C45 C44 N2 120.70(14) . . ?
C46 C45 C44 118.55(15) . . ?
C46 C45 C50 117.96(14) . . ?
C44 C45 C50 123.48(13) . . ?
C47 C46 C45 121.59(15) . . ?
C47 C46 H46 119.2 . . ?
C45 C46 H46 119.2 . . ?
C46 C47 C48 119.42(15) . . ?
C46 C47 H47 120.3 . . ?
C48 C47 H47 120.3 . . ?
C47 C48 C49 121.51(16) . . ?
C47 C48 H48 119.2 . . ?
C49 C48 H48 119.2 . . ?
C48 C49 C44 118.79(15) . . ?
C48 C49 C53 118.14(15) . . ?
C44 C49 C53 123.05(13) . . ?
C45 C50 C52 110.85(13) . . ?
C45 C50 C51 111.97(14) . . ?
C52 C50 C51 110.10(14) . . ?
C45 C50 H50 107.9 . . ?
C52 C50 H50 107.9 . . ?
C51 C50 H50 107.9 . . ?
C50 C51 H51A 109.5 . . ?
C50 C51 H51B 109.5 . . ?
H51A C51 H51B 109.5 . . ?
C50 C51 H51C 109.5 . . ?
H51A C51 H51C 109.5 . . ?
H51B C51 H51C 109.5 . . ?
C50 C52 H52A 109.5 . . ?
C50 C52 H52B 109.5 . . ?
H52A C52 H52B 109.5 . . ?
C50 C52 H52C 109.5 . . ?
H52A C52 H52C 109.5 . . ?
H52B C52 H52C 109.5 . . ?
C49 C53 C55 110.70(14) . . ?
C49 C53 C54 112.36(14) . . ?
C55 C53 C54 109.56(15) . . ?
C49 C53 H53 108.0 . . ?
C55 C53 H53 108.0 . . ?
C54 C53 H53 108.0 . . ?
C53 C54 H54A 109.5 . . ?
C53 C54 H54B 109.5 . . ?
H54A C54 H54B 109.5 . . ?
C53 C54 H54C 109.5 . . ?
H54A C54 H54C 109.5 . . ?
H54B C54 H54C 109.5 . . ?
C53 C55 H55A 109.5 . . ?
C53 C55 H55B 109.5 . . ?
H55A C55 H55B 109.5 . . ?
C53 C55 H55C 109.5 . . ?
H55A C55 H55C 109.5 . . ?
H55B C55 H55C 109.5 . . ?
Si2 C56 H56A 109.5 . . ?
Si2 C56 H56B 109.5 . . ?
H56A C56 H56B 109.5 . . ?
Si2 C56 H56C 109.5 . . ?
H56A C56 H56C 109.5 . . ?
H56B C56 H56C 109.5 . . ?
Si2 C57 H57A 109.5 . . ?
Si2 C57 H57B 109.5 . . ?
H57A C57 H57B 109.5 . . ?
Si2 C57 H57C 109.5 . . ?
H57A C57 H57C 109.5 . . ?
H57B C57 H57C 109.5 . . ?
Si2 C58 H58A 109.5 . . ?
Si2 C58 H58B 109.5 . . ?
H58A C58 H58B 109.5 . . ?
Si2 C58 H58C 109.5 . . ?
H58A C58 H58C 109.5 . . ?
H58B C58 H58C 109.5 . . ?

loop_
_geom_bond_atom_site_label_1
_geom_bond_atom_site_label_2
_geom_bond_distance
_geom_bond_site_symmetry_2
_geom_bond_publ_flag
Ge1 N1 1.8418(12) . ?
Ge1 C1 1.9971(14) . ?
Ge1 C3 2.0149(14) . ?
Ge1 Ge2 2.3966(2) . ?
Ge2 N2 1.8391(12) . ?
Ge2 C4 2.0094(14) . ?
Ge2 C2 2.0271(13) . ?
Si1 N1 1.7520(12) . ?
Si1 C43 1.8554(18) . ?
Si1 C42 1.8558(18) . ?
Si1 C41 1.8701(17) . ?
Si2 N2 1.7571(13) . ?
Si2 C58 1.8554(17) . ?
Si2 C56 1.8584(17) . ?
Si2 C57 1.8684(19) . ?
N1 C29 1.4473(17) . ?
N2 C44 1.4484(18) . ?
C1 C2 1.349(2) . ?
C1 C5 1.4832(19) . ?
C2 C11 1.4734(19) . ?
C3 C4 1.353(2) . ?
C3 C17 1.4726(19) . ?
C4 C23 1.4821(19) . ?
C5 C10 1.395(2) . ?
C5 C6 1.396(2) . ?
C6 C7 1.389(2) . ?
C6 H6 0.9500 . ?
C7 C8 1.385(2) . ?
C7 H7 0.9500 . ?
C8 C9 1.385(2) . ?
C8 H8 0.9500 . ?
C9 C10 1.387(2) . ?
C9 H9 0.9500 . ?
C10 H10 0.9500 . ?
C11 C16 1.396(2) . ?
C11 C12 1.397(2) . ?
C12 C13 1.384(2) . ?
C12 H12 0.9500 . ?
C13 C14 1.382(2) . ?
C13 H13 0.9500 . ?
C14 C15 1.385(2) . ?
C14 H14 0.9500 . ?
C15 C16 1.388(2) . ?
C15 H15 0.9500 . ?
C16 H16 0.9500 . ?
C17 C22 1.396(2) . ?
C17 C18 1.396(2) . ?
C18 C19 1.388(2) . ?
C18 H18 0.9500 . ?
C19 C20 1.382(3) . ?
C19 H19 0.9500 . ?
C20 C21 1.384(3) . ?
C20 H20 0.9500 . ?
C21 C22 1.386(2) . ?
C21 H21 0.9500 . ?
C22 H22 0.9500 . ?
C23 C24 1.395(2) . ?
C23 C28 1.399(2) . ?
C24 C25 1.389(2) . ?
C24 H24 0.9500 . ?
C25 C26 1.383(2) . ?
C25 H25 0.9500 . ?
C26 C27 1.389(2) . ?
C26 H26 0.9500 . ?
C27 C28 1.386(2) . ?
C27 H27 0.9500 . ?
C28 H28 0.9500 . ?
C29 C30 1.408(2) . ?
C29 C34 1.413(2) . ?
C30 C31 1.397(2) . ?
C30 C35 1.519(2) . ?
C31 C32 1.381(2) . ?
C31 H31 0.9500 . ?
C32 C33 1.378(2) . ?
C32 H32 0.9500 . ?
C33 C34 1.394(2) . ?
C33 H33 0.9500 . ?
C34 C38 1.514(2) . ?
C35 C37 1.529(2) . ?
C35 C36 1.535(2) . ?
C35 H35 1.0000 . ?
C36 H36A 0.9800 . ?
C36 H36B 0.9800 . ?
C36 H36C 0.9800 . ?
C37 H37A 0.9800 . ?
C37 H37B 0.9800 . ?
C37 H37C 0.9800 . ?
C38 C39 1.537(2) . ?
C38 C40 1.537(2) . ?
C38 H38 1.0000 . ?
C39 H39A 0.9800 . ?
C39 H39B 0.9800 . ?
C39 H39C 0.9800 . ?
C40 H40A 0.9800 . ?
C40 H40B 0.9800 . ?
C40 H40C 0.9800 . ?
C41 H41A 0.9800 . ?
C41 H41B 0.9800 . ?
C41 H41C 0.9800 . ?
C42 H42A 0.9800 . ?
C42 H42B 0.9800 . ?
C42 H42C 0.9800 . ?
C43 H43A 0.9800 . ?
C43 H43B 0.9800 . ?
C43 H43C 0.9800 . ?
C44 C49 1.409(2) . ?
C44 C45 1.412(2) . ?
C45 C46 1.399(2) . ?
C45 C50 1.516(2) . ?
C46 C47 1.379(3) . ?
C46 H46 0.9500 . ?
C47 C48 1.381(3) . ?
C47 H47 0.9500 . ?
C48 C49 1.396(2) . ?
C48 H48 0.9500 . ?
C49 C53 1.523(2) . ?
C50 C52 1.530(2) . ?
C50 C51 1.534(2) . ?
C50 H50 1.0000 . ?
C51 H51A 0.9800 . ?
C51 H51B 0.9800 . ?
C51 H51C 0.9800 . ?
C52 H52A 0.9800 . ?
C52 H52B 0.9800 . ?
C52 H52C 0.9800 . ?
C53 C55 1.531(2) . ?
C53 C54 1.533(2) . ?
C53 H53 1.0000 . ?
C54 H54A 0.9800 . ?
C54 H54B 0.9800 . ?
C54 H54C 0.9800 . ?
C55 H55A 0.9800 . ?
C55 H55B 0.9800 . ?
C55 H55C 0.9800 . ?
C56 H56A 0.9800 . ?
C56 H56B 0.9800 . ?
C56 H56C 0.9800 . ?
C57 H57A 0.9800 . ?
C57 H57B 0.9800 . ?
C57 H57C 0.9800 . ?
C58 H58A 0.9800 . ?
C58 H58B 0.9800 . ?
C58 H58C 0.9800 . ?

loop_
_geom_torsion_atom_site_label_1
_geom_torsion_atom_site_label_2
_geom_torsion_atom_site_label_3
_geom_torsion_atom_site_label_4
_geom_torsion
_geom_torsion_site_symmetry_1
_geom_torsion_site_symmetry_2
_geom_torsion_site_symmetry_3
_geom_torsion_site_symmetry_4
_geom_torsion_publ_flag
C43 Si1 N1 C29 -20.99(14) . . . . ?
C42 Si1 N1 C29 -142.10(12) . . . . ?
C41 Si1 N1 C29 99.57(12) . . . . ?
C43 Si1 N1 Ge1 177.84(9) . . . . ?
C42 Si1 N1 Ge1 56.73(10) . . . . ?
C41 Si1 N1 Ge1 -61.60(10) . . . . ?
C1 Ge1 N1 C29 9.51(12) . . . . ?
C3 Ge1 N1 C29 139.64(10) . . . . ?
Ge2 Ge1 N1 C29 -103.72(10) . . . . ?
C1 Ge1 N1 Si1 171.36(6) . . . . ?
C3 Ge1 N1 Si1 -58.51(9) . . . . ?
Ge2 Ge1 N1 Si1 58.13(11) . . . . ?
C58 Si2 N2 C44 -139.77(12) . . . . ?
C56 Si2 N2 C44 -18.82(14) . . . . ?
C57 Si2 N2 C44 100.17(12) . . . . ?
C58 Si2 N2 Ge2 58.65(10) . . . . ?
C56 Si2 N2 Ge2 179.60(9) . . . . ?
C57 Si2 N2 Ge2 -61.41(10) . . . . ?
C4 Ge2 N2 C44 8.32(14) . . . . ?
C2 Ge2 N2 C44 140.32(11) . . . . ?
Ge1 Ge2 N2 C44 -107.25(11) . . . . ?
C4 Ge2 N2 Si2 169.77(7) . . . . ?
C2 Ge2 N2 Si2 -58.22(10) . . . . ?
Ge1 Ge2 N2 Si2 54.21(12) . . . . ?
C5 C1 C2 C11 -7.8(2) . . . . ?
Ge1 C1 C2 C11 -173.74(12) . . . . ?
C5 C1 C2 Ge2 164.23(12) . . . . ?
Ge1 C1 C2 Ge2 -1.72(10) . . . . ?
C17 C3 C4 C23 -6.1(2) . . . . ?
Ge1 C3 C4 C23 166.28(11) . . . . ?
C17 C3 C4 Ge2 -173.28(12) . . . . ?
Ge1 C3 C4 Ge2 -0.87(10) . . . . ?
C2 C1 C5 C10 110.31(17) . . . . ?
Ge1 C1 C5 C10 -86.76(17) . . . . ?
C2 C1 C5 C6 -70.7(2) . . . . ?
Ge1 C1 C5 C6 92.27(16) . . . . ?
C10 C5 C6 C7 -1.0(2) . . . . ?
C1 C5 C6 C7 179.93(14) . . . . ?
C5 C6 C7 C8 -0.1(2) . . . . ?
C6 C7 C8 C9 0.7(3) . . . . ?
C7 C8 C9 C10 -0.3(3) . . . . ?
C8 C9 C10 C5 -0.9(3) . . . . ?
C6 C5 C10 C9 1.5(2) . . . . ?
C1 C5 C10 C9 -179.46(14) . . . . ?
C1 C2 C11 C16 -36.2(2) . . . . ?
Ge2 C2 C11 C16 153.51(12) . . . . ?
C1 C2 C11 C12 145.60(15) . . . . ?
Ge2 C2 C11 C12 -24.73(19) . . . . ?
C16 C11 C12 C13 0.4(2) . . . . ?
C2 C11 C12 C13 178.69(14) . . . . ?
C11 C12 C13 C14 -0.1(2) . . . . ?
C12 C13 C14 C15 -0.2(2) . . . . ?
C13 C14 C15 C16 0.2(2) . . . . ?
C14 C15 C16 C11 0.0(2) . . . . ?
C12 C11 C16 C15 -0.3(2) . . . . ?
C2 C11 C16 C15 -178.58(14) . . . . ?
C4 C3 C17 C22 -41.4(2) . . . . ?
Ge1 C3 C17 C22 147.83(12) . . . . ?
C4 C3 C17 C18 141.02(15) . . . . ?
Ge1 C3 C17 C18 -29.75(19) . . . . ?
C22 C17 C18 C19 0.8(2) . . . . ?
C3 C17 C18 C19 178.46(14) . . . . ?
C17 C18 C19 C20 -0.2(2) . . . . ?
C18 C19 C20 C21 -0.5(2) . . . . ?
C19 C20 C21 C22 0.7(2) . . . . ?
C20 C21 C22 C17 -0.1(2) . . . . ?
C18 C17 C22 C21 -0.7(2) . . . . ?
C3 C17 C22 C21 -178.29(14) . . . . ?
C3 C4 C23 C24 126.10(16) . . . . ?
Ge2 C4 C23 C24 -69.84(18) . . . . ?
C3 C4 C23 C28 -54.0(2) . . . . ?
Ge2 C4 C23 C28 110.10(14) . . . . ?
C28 C23 C24 C25 -0.2(2) . . . . ?
C4 C23 C24 C25 179.75(14) . . . . ?
C23 C24 C25 C26 -0.9(2) . . . . ?
C24 C25 C26 C27 1.2(3) . . . . ?
C25 C26 C27 C28 -0.3(3) . . . . ?
C26 C27 C28 C23 -0.8(2) . . . . ?
C24 C23 C28 C27 1.0(2) . . . . ?
C4 C23 C28 C27 -178.90(14) . . . . ?
Si1 N1 C29 C30 -87.34(15) . . . . ?
Ge1 N1 C29 C30 74.10(15) . . . . ?
Si1 N1 C29 C34 92.32(14) . . . . ?
Ge1 N1 C29 C34 -106.24(13) . . . . ?
C34 C29 C30 C31 1.0(2) . . . . ?
N1 C29 C30 C31 -179.29(13) . . . . ?
C34 C29 C30 C35 -179.83(13) . . . . ?
N1 C29 C30 C35 -0.2(2) . . . . ?
C29 C30 C31 C32 0.6(2) . . . . ?
C35 C30 C31 C32 -178.57(14) . . . . ?
C30 C31 C32 C33 -1.4(2) . . . . ?
C31 C32 C33 C34 0.6(2) . . . . ?
C32 C33 C34 C29 1.1(2) . . . . ?
C32 C33 C34 C38 179.66(14) . . . . ?
C30 C29 C34 C33 -1.9(2) . . . . ?
N1 C29 C34 C33 178.47(13) . . . . ?
C30 C29 C34 C38 179.63(13) . . . . ?
N1 C29 C34 C38 0.0(2) . . . . ?
C31 C30 C35 C37 -64.30(18) . . . . ?
C29 C30 C35 C37 116.56(16) . . . . ?
C31 C30 C35 C36 58.80(18) . . . . ?
C29 C30 C35 C36 -120.33(15) . . . . ?
C33 C34 C38 C39 57.52(18) . . . . ?
C29 C34 C38 C39 -123.96(15) . . . . ?
C33 C34 C38 C40 -63.99(18) . . . . ?
C29 C34 C38 C40 114.52(15) . . . . ?
Si2 N2 C44 C49 93.30(15) . . . . ?
Ge2 N2 C44 C49 -105.13(14) . . . . ?
Si2 N2 C44 C45 -85.06(15) . . . . ?
Ge2 N2 C44 C45 76.51(16) . . . . ?
C49 C44 C45 C46 -0.6(2) . . . . ?
N2 C44 C45 C46 177.78(13) . . . . ?
C49 C44 C45 C50 178.45(14) . . . . ?
N2 C44 C45 C50 -3.2(2) . . . . ?
C44 C45 C46 C47 0.5(2) . . . . ?
C50 C45 C46 C47 -178.59(15) . . . . ?
C45 C46 C47 C48 0.0(3) . . . . ?
C46 C47 C48 C49 -0.5(3) . . . . ?
C47 C48 C49 C44 0.4(2) . . . . ?
C47 C48 C49 C53 178.68(15) . . . . ?
C45 C44 C49 C48 0.1(2) . . . . ?
N2 C44 C49 C48 -178.23(13) . . . . ?
C45 C44 C49 C53 -178.06(14) . . . . ?
N2 C44 C49 C53 3.6(2) . . . . ?
C46 C45 C50 C52 64.84(18) . . . . ?
C44 C45 C50 C52 -114.18(16) . . . . ?
C46 C45 C50 C51 -58.54(19) . . . . ?
C44 C45 C50 C51 122.43(16) . . . . ?
C48 C49 C53 C55 -68.58(18) . . . . ?
C44 C49 C53 C55 109.63(17) . . . . ?
C48 C49 C53 C54 54.3(2) . . . . ?
C44 C49 C53 C54 -127.52(17) . . . . ?
